data_7718404
loop_
_publ_author_name
'Varmu&#x17e;ov&#xe1;, V&#x11b;ra'
'C&#xed;sa&#x159;ov&#xe1;, Ivana'
'&#x160;t&#x11b;pni&#x10d;ka, Petr'

_publ_section_title
;
 Changing the properties of monodentate and P,C-chelating
 ferrocenyl-substituted 1,2,3-triazol-5-ylidene ligands through an
 inserted carbonyl moiety.
;
_journal_issue 16
_journal_name_full 'Dalton transactions (Cambridge, England : 2003)'
_journal_page_first 6563
_journal_page_last 6575
_journal_paper_doi 10.1039/d5dt00545k
_journal_volume 54
_journal_year 2025
_chemical_absolute_configuration ad
_chemical_formula_moiety 'C23 H24 Fe N3 O, B F4, 0.5(H2 O)'
_chemical_formula_sum 'C23 H25 B F4 Fe N3 O1.5'
_chemical_formula_weight 510.12
_space_group_crystal_system monoclinic
_space_group_IT_number 4
_space_group_name_Hall 'P 2yb'
_space_group_name_H-M_alt 'P 1 21 1'
_atom_sites_solution_hydrogens mixed
_atom_sites_solution_primary direct
_atom_sites_solution_secondary difmap
_audit_creation_method SHELXL-2017/1
_audit_update_record
;
2025-02-27 deposited with the CCDC.	2025-03-21 downloaded from the CCDC.
;
_cell_angle_alpha 90
_cell_angle_beta 107.381(2)
_cell_angle_gamma 90
_cell_formula_units_Z 4
_cell_length_a 10.5116(5)
_cell_length_b 15.8771(7)
_cell_length_c 14.3813(7)
_cell_measurement_reflns_used 9648
_cell_measurement_temperature 120(2)
_cell_measurement_theta_max 28.25
_cell_measurement_theta_min 2.48
_cell_volume 2290.56(19)
_computing_cell_refinement 'SAINT V8.40B (Bruker AXS LLC, 2019)'
_computing_data_collection 'Bruker Instrument Service v8.5.1.2 Release'
_computing_data_reduction 'SAINT V8.40B (Bruker AXS LLC, 2019)'
_computing_molecular_graphics 'PLATON (Spek, 2017)'
_computing_publication_material 'PLATON (Spek, 2017)'
_computing_structure_refinement 'SHELXL 2017 (Sheldrick, 2017)'
_computing_structure_solution 'SHELXT 2018 (Sheldrick, 2018)'
_diffrn_ambient_temperature 120(2)
_diffrn_measured_fraction_theta_full 0.997
_diffrn_measured_fraction_theta_max 0.996
_diffrn_measurement_device_type 'Bruker D8 VENTURE Kappa Duo'
_diffrn_measurement_method '\f and \w scans'
_diffrn_radiation_monochromator 'Quazar Mo multilayer optic'
_diffrn_radiation_source 'I\mS micro-focus sealed tube'
_diffrn_radiation_type MoK\a
_diffrn_radiation_wavelength 0.71073
_diffrn_reflns_av_R_equivalents 0.0255
_diffrn_reflns_av_unetI/netI 0.0170
_diffrn_reflns_Laue_measured_fraction_full 0.997
_diffrn_reflns_Laue_measured_fraction_max 0.996
_diffrn_reflns_limit_h_max 13
_diffrn_reflns_limit_h_min -13
_diffrn_reflns_limit_k_max 21
_diffrn_reflns_limit_k_min -21
_diffrn_reflns_limit_l_max 19
_diffrn_reflns_limit_l_min -19
_diffrn_reflns_number 68513
_diffrn_reflns_point_group_measured_fraction_full 0.997
_diffrn_reflns_point_group_measured_fraction_max 0.995
_diffrn_reflns_theta_full 25.242
_diffrn_reflns_theta_max 28.293
_diffrn_reflns_theta_min 1.961
_exptl_absorpt_coefficient_mu 0.714
_exptl_absorpt_correction_T_max 0.86
_exptl_absorpt_correction_T_min 0.83
_exptl_absorpt_correction_type multi-scan
_exptl_absorpt_process_details
;
Krause, L., Herbst-Irmer, R., Sheldrick, G. M., Stalke, D. (2015).
J. Appl. Cryst. 48, 3-10.
;
_exptl_crystal_colour violet
_exptl_crystal_density_diffrn 1.479
_exptl_crystal_description prism
_exptl_crystal_F_000 1052
_exptl_crystal_size_max 0.29
_exptl_crystal_size_mid 0.23
_exptl_crystal_size_min 0.21
_refine_diff_density_max 0.766
_refine_diff_density_min -0.298
_refine_diff_density_rms 0.044
_refine_ls_abs_structure_details
;
 Flack x determined using 5270 quotients [(I+)-(I-)]/[(I+)+(I-)]
 (Parsons, Flack and Wagner, Acta Cryst. B69 (2013) 249-259).
;
_refine_ls_abs_structure_Flack -0.002(2)
_refine_ls_extinction_method none
_refine_ls_goodness_of_fit_ref 1.033
_refine_ls_hydrogen_treatment constr
_refine_ls_matrix_type full
_refine_ls_number_parameters 704
_refine_ls_number_reflns 11309
_refine_ls_number_restraints 141
_refine_ls_restrained_S_all 1.096
_refine_ls_R_factor_all 0.0258
_refine_ls_R_factor_gt 0.0254
_refine_ls_shift/su_max 0.001
_refine_ls_shift/su_mean 0.000
_refine_ls_structure_factor_coef Fsqd
_refine_ls_weighting_details 'w=1/[\s^2^(Fo^2^)+(0.0377P)^2^+0.7407P] where P=(Fo^2^+2Fc^2^)/3'
_refine_ls_weighting_scheme calc
_refine_ls_wR_factor_gt 0.0663
_refine_ls_wR_factor_ref 0.0666
_reflns_Friedel_coverage 0.929
_reflns_Friedel_fraction_full 0.996
_reflns_Friedel_fraction_max 0.993
_reflns_number_gt 11152
_reflns_number_total 11309
_reflns_threshold_expression 'I > 2\s(I)'
_cod_data_source_file d5dt00545k2.cif
_cod_data_source_block vv304
_cod_depositor_comments 'Adding full bibliography for 7718398--7718407.cif.'
_cod_original_sg_symbol_H-M 'P 21'
_cod_original_formula_sum 'C23 H25 B F4 Fe N3 O1.50'
_cod_database_code 7718404
_shelx_shelxl_version_number 2017/1
_shelx_space_group_comment
;
The symmetry employed for this shelxl refinement is uniquely defined
by the following loop, which should always be used as a source of
symmetry information in preference to the above space-group names.
They are only intended as comments.
;
_shelx_estimated_absorpt_t_min 0.820
_shelx_estimated_absorpt_t_max 0.864

loop_
_space_group_symop_operation_xyz
'x, y, z'
'-x, y+1/2, -z'

loop_
_atom_site_label
_atom_site_type_symbol
_atom_site_fract_x
_atom_site_fract_y
_atom_site_fract_z
_atom_site_U_iso_or_equiv
_atom_site_adp_type
_atom_site_occupancy
_atom_site_site_symmetry_order
_atom_site_calc_flag
_atom_site_refinement_flags_posn
_atom_site_refinement_flags_adp
_atom_site_refinement_flags_occupancy
_atom_site_disorder_assembly
_atom_site_disorder_group
Fe1 Fe 0.22092(3) 0.51912(2) -0.12810(2) 0.01870(8) Uani 1 1 d . . . . .
O1 O 0.33340(17) 0.67201(10) 0.08720(12) 0.0247(3) Uani 1 1 d . . . . .
N1 N 0.57654(17) 0.59612(11) 0.18634(13) 0.0166(3) Uani 1 1 d . . . . .
N2 N 0.68648(18) 0.55141(12) 0.21372(14) 0.0195(3) Uani 1 1 d . . . . .
N3 N 0.65638(17) 0.48023(11) 0.16315(13) 0.0173(3) Uani 1 1 d . . . . .
C1 C 0.52913(19) 0.47941(13) 0.10425(14) 0.0166(4) Uani 1 1 d . . . . .
H1 H 0.485954 0.435446 0.061645 0.020 Uiso 1 1 calc R U . . .
C2 C 0.4752(2) 0.55540(12) 0.11879(14) 0.0151(4) Uani 1 1 d . . . . .
C3 C 0.3441(2) 0.59683(12) 0.07296(14) 0.0160(4) Uani 1 1 d . . . . .
C4 C 0.2328(2) 0.54798(13) 0.01146(15) 0.0155(4) Uani 1 1 d . . . . .
C5 C 0.2169(2) 0.45854(14) -0.00384(16) 0.0184(4) Uani 1 1 d . . . . .
H5 H 0.276992 0.416030 0.029433 0.022 Uiso 1 1 calc R U . . .
C6 C 0.0946(2) 0.44586(16) -0.07802(17) 0.0230(5) Uani 1 1 d . . . . .
H6 H 0.058416 0.392742 -0.102851 0.028 Uiso 1 1 calc R U . . .
C7 C 0.0352(2) 0.52501(18) -0.10910(15) 0.0246(4) Uani 1 1 d . . . . .
H7 H -0.046958 0.533943 -0.158377 0.030 Uiso 1 1 calc R U . . .
C8 C 0.1196(2) 0.58905(15) -0.05386(16) 0.0211(4) Uani 1 1 d . . . . .
H8 H 0.103834 0.648014 -0.059321 0.025 Uiso 1 1 calc R U . . .
C9 C 0.3987(2) 0.54247(16) -0.15354(17) 0.0248(5) Uani 1 1 d . . . . .
H9 H 0.480013 0.556806 -0.105794 0.030 Uiso 1 1 calc R U . . .
C10 C 0.3537(3) 0.46022(18) -0.1843(2) 0.0398(7) Uani 1 1 d . . . . .
H10 H 0.398597 0.408909 -0.161289 0.048 Uiso 1 1 calc R U . . .
C11 C 0.2279(4) 0.4694(3) -0.2566(2) 0.0546(11) Uani 1 1 d . . . . .
H11 H 0.171074 0.421981 -0.291986 0.066 Uiso 1 1 calc R U . . .
C12 C 0.1954(3) 0.5549(3) -0.2696(2) 0.0476(9) Uani 1 1 d . . . . .
H12 H 0.112679 0.579287 -0.315601 0.057 Uiso 1 1 calc R U . . .
C13 C 0.3001(3) 0.59972(19) -0.2071(2) 0.0325(6) Uani 1 1 d . . . . .
H13 H 0.304329 0.662396 -0.199985 0.039 Uiso 1 1 calc R U . . .
C14 C 0.5808(2) 0.68062(13) 0.22936(17) 0.0228(4) Uani 1 1 d . . . . .
H14A H 0.503263 0.688124 0.253092 0.034 Uiso 1 1 calc R U . . .
H14B H 0.579150 0.723331 0.179828 0.034 Uiso 1 1 calc R U . . .
H14C H 0.662665 0.686633 0.283782 0.034 Uiso 1 1 calc R U . . .
C15 C 0.7605(2) 0.41819(14) 0.17340(15) 0.0188(4) Uani 1 1 d . . . . .
C16 C 0.7735(2) 0.35491(14) 0.24282(16) 0.0212(4) Uani 1 1 d . . . . .
C17 C 0.8783(2) 0.29852(14) 0.25330(18) 0.0246(5) Uani 1 1 d . . . . .
H17 H 0.891634 0.255130 0.300748 0.029 Uiso 1 1 calc R U . . .
C18 C 0.9639(2) 0.30396(16) 0.19629(19) 0.0278(5) Uani 1 1 d . . . . .
C19 C 0.9457(2) 0.36815(17) 0.12784(18) 0.0286(5) Uani 1 1 d . . . . .
H19 H 1.003626 0.371574 0.088358 0.034 Uiso 1 1 calc R U . . .
C20 C 0.8445(2) 0.42766(16) 0.11574(16) 0.0238(4) Uani 1 1 d . . . . .
C21 C 0.6796(3) 0.34919(16) 0.30360(19) 0.0294(5) Uani 1 1 d . . . . .
H21A H 0.706685 0.302548 0.349955 0.044 Uiso 1 1 calc R U . . .
H21B H 0.588815 0.339267 0.261136 0.044 Uiso 1 1 calc R U . . .
H21C H 0.682144 0.402029 0.339338 0.044 Uiso 1 1 calc R U . . .
C22 C 1.0778(3) 0.24232(19) 0.2124(2) 0.0376(6) Uani 1 1 d . . . . .
H22A H 1.111901 0.243213 0.155951 0.056 Uiso 1 1 calc R U . . .
H22B H 1.046271 0.185526 0.220558 0.056 Uiso 1 1 calc R U . . .
H22C H 1.149230 0.258229 0.271013 0.056 Uiso 1 1 calc R U . . .
C23 C 0.8292(3) 0.5001(2) 0.04571(18) 0.0341(5) Uani 1 1 d . . . . .
H23A H 0.886149 0.490794 0.003767 0.051 Uiso 1 1 calc R U . . .
H23B H 0.855433 0.552591 0.082321 0.051 Uiso 1 1 calc R U . . .
H23C H 0.735953 0.504169 0.005447 0.051 Uiso 1 1 calc R U . . .
Fe51 Fe 0.24722(3) 0.50067(2) 0.38287(2) 0.01729(7) Uani 1 1 d . . . . .
O51 O 0.36336(16) 0.66306(10) 0.57301(12) 0.0236(3) Uani 1 1 d . . . . .
N51 N 0.59408(17) 0.58314(11) 0.69398(13) 0.0173(3) Uani 1 1 d . . . . .
N52 N 0.70117(18) 0.53678(11) 0.72783(14) 0.0201(3) Uani 1 1 d . . . . .
N53 N 0.67424(18) 0.46601(12) 0.67643(14) 0.0198(3) Uani 1 1 d . . . . .
C51 C 0.5512(2) 0.46669(13) 0.61131(15) 0.0192(4) Uani 1 1 d . . . . .
H51 H 0.510446 0.423095 0.567204 0.023 Uiso 1 1 calc R U . . .
C52 C 0.4971(2) 0.54378(13) 0.62221(14) 0.0165(4) Uani 1 1 d . . . . .
C53 C 0.3677(2) 0.58583(13) 0.57078(14) 0.0167(4) Uani 1 1 d . . . . .
C54 C 0.2543(2) 0.53449(13) 0.51919(14) 0.0155(4) Uani 1 1 d . . . . .
C55 C 0.2432(2) 0.44407(14) 0.50913(16) 0.0178(4) Uani 1 1 d . . . . .
H55 H 0.305449 0.403862 0.545289 0.021 Uiso 1 1 calc R U . . .
C56 C 0.1228(2) 0.42632(16) 0.43564(16) 0.0214(4) Uani 1 1 d . . . . .
H56 H 0.090479 0.371728 0.413654 0.026 Uiso 1 1 calc R U . . .
C57 C 0.05822(19) 0.50341(17) 0.40011(15) 0.0231(4) Uani 1 1 d . . . . .
H57 H -0.024572 0.509021 0.350565 0.028 Uiso 1 1 calc R U . . .
C58 C 0.1377(2) 0.57056(15) 0.45080(16) 0.0201(4) Uani 1 1 d . . . . .
H58 H 0.117856 0.628880 0.441444 0.024 Uiso 1 1 calc R U . . .
C59 C 0.4212(2) 0.54021(17) 0.35920(17) 0.0256(5) Uani 1 1 d . . . . .
H59 H 0.494777 0.566522 0.405034 0.031 Uiso 1 1 calc R U . . .
C60 C 0.4035(3) 0.45206(18) 0.34202(19) 0.0284(5) Uani 1 1 d . . . . .
H60 H 0.462744 0.409075 0.375008 0.034 Uiso 1 1 calc R U . . .
C61 C 0.2818(3) 0.4396(2) 0.26705(19) 0.0334(6) Uani 1 1 d . . . . .
H61 H 0.245934 0.386812 0.240670 0.040 Uiso 1 1 calc R U . . .
C62 C 0.2234(2) 0.5191(2) 0.23847(16) 0.0338(6) Uani 1 1 d . . . . .
H62 H 0.141164 0.529133 0.189678 0.041 Uiso 1 1 calc R U . . .
C63 C 0.3088(3) 0.58185(18) 0.29529(19) 0.0298(5) Uani 1 1 d . . . . .
H63 H 0.293557 0.640897 0.291303 0.036 Uiso 1 1 calc R U . . .
C64 C 0.5945(2) 0.66735(14) 0.73670(17) 0.0222(4) Uani 1 1 d . . . . .
H64A H 0.509281 0.677095 0.749565 0.033 Uiso 1 1 calc R U . . .
H64B H 0.607363 0.710051 0.691115 0.033 Uiso 1 1 calc R U . . .
H64C H 0.667280 0.671010 0.797891 0.033 Uiso 1 1 calc R U . . .
C65 C 0.7698(2) 0.39742(14) 0.69843(17) 0.0217(4) Uani 1 1 d . . . . .
C66 C 0.7709(2) 0.34601(14) 0.77671(17) 0.0229(4) Uani 1 1 d . . . . .
C67 C 0.8626(2) 0.27986(14) 0.79686(19) 0.0271(5) Uani 1 1 d . . . . .
H67 H 0.867301 0.243782 0.850487 0.033 Uiso 1 1 calc R U . . .
C68 C 0.9476(2) 0.26537(15) 0.7402(2) 0.0299(5) Uani 1 1 d . . . . .
C69 C 0.9405(2) 0.31835(16) 0.6623(2) 0.0312(5) Uani 1 1 d . . . . .
H69 H 0.997578 0.308219 0.623187 0.037 Uiso 1 1 calc R U . . .
C70 C 0.8517(2) 0.38645(16) 0.63940(19) 0.0273(5) Uani 1 1 d . . . . .
C71 C 0.6758(3) 0.35980(16) 0.8354(2) 0.0355(6) Uani 1 1 d . . . . .
H71A H 0.700589 0.323206 0.892868 0.053 Uiso 1 1 calc R U . . .
H71B H 0.584964 0.346380 0.795349 0.053 Uiso 1 1 calc R U . . .
H71C H 0.679953 0.418791 0.856114 0.053 Uiso 1 1 calc R U . . .
C72 C 1.0480(3) 0.19511(17) 0.7649(3) 0.0413(7) Uani 1 1 d . . . . .
H72A H 1.087694 0.188068 0.711796 0.062 Uiso 1 1 calc R U . . .
H72B H 1.003696 0.142701 0.773714 0.062 Uiso 1 1 calc R U . . .
H72C H 1.118004 0.208761 0.825251 0.062 Uiso 1 1 calc R U . . .
C73 C 0.8490(3) 0.4450(2) 0.5567(2) 0.0418(7) Uani 1 1 d . . . . .
H73A H 0.908060 0.423219 0.520831 0.063 Uiso 1 1 calc R U . . .
H73B H 0.879469 0.500972 0.582535 0.063 Uiso 1 1 calc R U . . .
H73C H 0.757868 0.448846 0.512666 0.063 Uiso 1 1 calc R U . . .
O1W O 0.4817(3) 0.78924(15) 0.4753(2) 0.0651(9) Uani 1 1 d . . . . .
H1W H 0.558024 0.762895 0.479171 0.098 Uiso 1 1 d R U . . .
H2W H 0.444523 0.747597 0.498471 0.098 Uiso 1 1 d R U . . .
B51 B 0.7905(7) 0.6722(4) 0.4984(5) 0.0324(12) Uani 0.782(5) 1 d D U P A 1
F51 F 0.7873(3) 0.61324(16) 0.42775(16) 0.0532(8) Uani 0.782(5) 1 d D U P A 1
F52 F 0.7476(4) 0.74873(16) 0.4528(3) 0.0690(10) Uani 0.782(5) 1 d D U P A 1
F53 F 0.6990(3) 0.6469(2) 0.5463(3) 0.0634(10) Uani 0.782(5) 1 d D U P A 1
F54 F 0.9149(5) 0.6770(4) 0.5625(3) 0.0747(15) Uani 0.782(5) 1 d D U P A 1
B51B B 0.790(2) 0.6801(14) 0.5211(14) 0.038(7) Uani 0.218(5) 1 d D U P A 2
F51B F 0.7342(9) 0.7446(6) 0.5604(7) 0.057(3) Uani 0.218(5) 1 d D U P A 2
F52B F 0.8223(13) 0.7176(11) 0.4419(7) 0.076(4) Uani 0.218(5) 1 d D U P A 2
F53B F 0.9028(14) 0.6523(8) 0.5925(10) 0.050(4) Uani 0.218(5) 1 d D U P A 2
F54B F 0.6991(10) 0.6181(6) 0.4882(10) 0.065(4) Uani 0.218(5) 1 d D U P A 2
B1 B 0.6387(8) 0.7451(5) -0.0168(6) 0.0286(15) Uani 0.610(9) 1 d D U P B 1
F1 F 0.5957(11) 0.6667(6) -0.0122(8) 0.053(2) Uani 0.610(9) 1 d D U P B 1
F2 F 0.5813(8) 0.8080(2) 0.0379(4) 0.074(2) Uani 0.610(9) 1 d D U P B 1
F3 F 0.7612(5) 0.7466(4) -0.0305(5) 0.0846(18) Uani 0.610(9) 1 d D U P B 1
F4 F 0.5642(9) 0.7857(3) -0.0957(4) 0.096(2) Uani 0.610(9) 1 d D U P B 1
B1B B 0.5943(11) 0.7548(8) -0.0290(9) 0.029(3) Uani 0.390(9) 1 d D U P B 2
F1B F 0.4870(12) 0.7530(7) -0.1053(5) 0.092(3) Uani 0.390(9) 1 d D U P B 2
F2B F 0.6157(15) 0.6683(9) 0.0099(11) 0.039(2) Uani 0.390(9) 1 d D U P B 2
F3B F 0.6881(15) 0.7739(6) -0.0762(8) 0.096(4) Uani 0.390(9) 1 d D U P B 2
F4B F 0.6686(9) 0.7823(4) 0.0712(3) 0.0494(19) Uani 0.390(9) 1 d D U P B 2

loop_
_atom_site_aniso_label
_atom_site_aniso_U_11
_atom_site_aniso_U_22
_atom_site_aniso_U_33
_atom_site_aniso_U_23
_atom_site_aniso_U_13
_atom_site_aniso_U_12
Fe1 0.01460(13) 0.02788(18) 0.01465(13) -0.00470(11) 0.00594(10) -0.00482(11)
O1 0.0272(8) 0.0169(7) 0.0260(8) -0.0050(6) 0.0019(6) 0.0051(6)
N1 0.0146(8) 0.0166(8) 0.0175(8) -0.0017(6) 0.0033(6) -0.0011(6)
N2 0.0153(8) 0.0205(8) 0.0224(8) -0.0031(7) 0.0051(7) -0.0007(6)
N3 0.0126(8) 0.0191(8) 0.0194(8) -0.0025(6) 0.0034(6) -0.0007(6)
C1 0.0124(8) 0.0191(9) 0.0171(8) -0.0017(7) 0.0023(7) 0.0002(7)
C2 0.0150(9) 0.0160(8) 0.0139(8) -0.0012(7) 0.0034(7) -0.0016(7)
C3 0.0158(9) 0.0172(9) 0.0143(8) -0.0006(7) 0.0035(7) 0.0023(7)
C4 0.0120(9) 0.0212(9) 0.0135(8) -0.0010(7) 0.0040(7) 0.0016(7)
C5 0.0163(10) 0.0198(10) 0.0205(10) -0.0023(8) 0.0074(8) -0.0018(7)
C6 0.0162(10) 0.0334(12) 0.0212(10) -0.0062(9) 0.0083(8) -0.0092(8)
C7 0.0121(8) 0.0415(13) 0.0196(9) -0.0012(10) 0.0036(7) -0.0022(9)
C8 0.0157(10) 0.0284(11) 0.0185(10) 0.0007(8) 0.0039(8) 0.0041(8)
C9 0.0184(10) 0.0352(13) 0.0240(10) 0.0012(9) 0.0113(8) -0.0021(9)
C10 0.0529(18) 0.0302(13) 0.0551(18) -0.0069(12) 0.0449(16) -0.0018(12)
C11 0.0517(19) 0.089(3) 0.0351(16) -0.0408(17) 0.0319(15) -0.0414(19)
C12 0.0268(14) 0.099(3) 0.0169(11) 0.0051(14) 0.0062(10) -0.0040(15)
C13 0.0304(13) 0.0427(15) 0.0301(12) 0.0127(11) 0.0179(10) 0.0055(11)
C14 0.0221(10) 0.0171(9) 0.0270(11) -0.0082(8) 0.0042(8) -0.0028(8)
C15 0.0115(8) 0.0218(10) 0.0211(9) -0.0040(8) 0.0021(7) 0.0019(7)
C16 0.0162(10) 0.0209(10) 0.0237(10) -0.0030(8) 0.0018(8) -0.0006(8)
C17 0.0181(10) 0.0197(10) 0.0303(11) -0.0031(9) -0.0014(9) 0.0012(8)
C18 0.0145(10) 0.0311(12) 0.0318(12) -0.0132(10) -0.0020(9) 0.0042(8)
C19 0.0147(10) 0.0424(14) 0.0291(11) -0.0095(10) 0.0072(9) 0.0022(9)
C20 0.0156(9) 0.0326(12) 0.0223(10) -0.0027(9) 0.0044(8) 0.0000(8)
C21 0.0259(12) 0.0302(12) 0.0333(12) 0.0072(10) 0.0109(10) 0.0014(9)
C22 0.0195(11) 0.0393(14) 0.0471(16) -0.0143(12) -0.0007(11) 0.0109(10)
C23 0.0297(11) 0.0458(15) 0.0304(11) 0.0092(12) 0.0143(9) 0.0046(12)
Fe51 0.01328(12) 0.02570(17) 0.01348(12) -0.00053(11) 0.00490(9) -0.00101(11)
O51 0.0245(8) 0.0175(7) 0.0268(8) -0.0003(6) 0.0047(6) 0.0006(6)
N51 0.0129(7) 0.0169(8) 0.0210(8) -0.0017(6) 0.0035(6) -0.0027(6)
N52 0.0149(8) 0.0191(8) 0.0241(8) -0.0021(7) 0.0025(7) -0.0025(6)
N53 0.0150(8) 0.0183(8) 0.0237(9) -0.0023(7) 0.0020(7) -0.0013(6)
C51 0.0141(9) 0.0201(9) 0.0212(9) -0.0019(8) 0.0019(7) -0.0009(7)
C52 0.0149(9) 0.0176(9) 0.0167(8) -0.0019(7) 0.0039(7) -0.0029(7)
C53 0.0153(9) 0.0197(9) 0.0151(8) -0.0003(7) 0.0045(7) 0.0008(7)
C54 0.0128(8) 0.0198(9) 0.0139(8) 0.0002(7) 0.0040(7) 0.0013(7)
C55 0.0159(9) 0.0207(10) 0.0175(9) 0.0000(8) 0.0062(8) -0.0021(7)
C56 0.0164(10) 0.0289(11) 0.0196(10) -0.0032(9) 0.0065(8) -0.0064(8)
C57 0.0126(8) 0.0362(12) 0.0201(9) -0.0005(10) 0.0042(7) -0.0009(9)
C58 0.0146(9) 0.0271(11) 0.0188(10) 0.0010(8) 0.0053(8) 0.0029(8)
C59 0.0190(10) 0.0382(13) 0.0227(10) 0.0034(9) 0.0110(8) -0.0045(9)
C60 0.0238(12) 0.0401(14) 0.0262(11) 0.0012(10) 0.0151(10) 0.0059(10)
C61 0.0320(14) 0.0491(16) 0.0235(12) -0.0115(11) 0.0149(11) -0.0053(11)
C62 0.0275(11) 0.0606(18) 0.0149(9) 0.0028(11) 0.0087(8) 0.0024(13)
C63 0.0309(13) 0.0375(13) 0.0263(12) 0.0094(10) 0.0169(10) 0.0026(10)
C64 0.0197(10) 0.0187(9) 0.0275(11) -0.0086(8) 0.0056(8) -0.0042(7)
C65 0.0133(9) 0.0170(9) 0.0303(11) -0.0029(8) -0.0002(8) -0.0006(7)
C66 0.0181(10) 0.0179(9) 0.0298(11) -0.0028(8) 0.0028(9) -0.0035(8)
C67 0.0226(11) 0.0179(10) 0.0354(12) 0.0010(9) 0.0005(9) -0.0019(8)
C68 0.0156(10) 0.0200(10) 0.0475(14) -0.0036(10) -0.0005(10) 0.0017(8)
C69 0.0182(11) 0.0296(12) 0.0454(15) -0.0045(11) 0.0090(10) 0.0009(9)
C70 0.0196(10) 0.0284(11) 0.0333(12) -0.0004(10) 0.0070(9) 0.0004(9)
C71 0.0443(15) 0.0209(11) 0.0482(16) 0.0035(10) 0.0242(13) 0.0021(10)
C72 0.0233(12) 0.0276(13) 0.066(2) -0.0024(12) 0.0019(12) 0.0085(10)
C73 0.0421(16) 0.0468(17) 0.0420(15) 0.0095(13) 0.0209(13) 0.0065(13)
O1W 0.0446(14) 0.0334(11) 0.120(3) 0.0375(14) 0.0281(15) 0.0048(10)
B51 0.029(2) 0.035(2) 0.033(2) -0.004(2) 0.0099(19) 0.0013(16)
F51 0.0798(19) 0.0448(14) 0.0302(11) -0.0023(10) 0.0092(11) 0.0226(12)
F52 0.102(3) 0.0280(12) 0.076(2) -0.0008(12) 0.0250(19) -0.0005(14)
F53 0.0509(17) 0.087(2) 0.0638(19) 0.0131(17) 0.0347(15) 0.0048(16)
F54 0.0394(17) 0.114(4) 0.061(3) -0.024(2) -0.0002(17) -0.012(2)
B51B 0.036(8) 0.036(8) 0.041(9) -0.004(5) 0.012(5) -0.003(5)
F51B 0.049(5) 0.062(6) 0.050(5) 0.002(4) 0.002(4) 0.017(4)
F52B 0.065(6) 0.132(9) 0.041(5) -0.008(5) 0.031(5) -0.023(6)
F53B 0.032(5) 0.041(5) 0.056(7) -0.015(5) -0.019(5) 0.010(4)
F54B 0.042(5) 0.038(5) 0.088(8) 0.005(5) -0.025(5) -0.012(4)
B1 0.036(3) 0.023(3) 0.025(3) -0.002(2) 0.007(3) -0.001(3)
F1 0.077(5) 0.030(2) 0.052(5) -0.005(2) 0.018(4) -0.021(3)
F2 0.158(6) 0.0290(18) 0.063(3) -0.0137(18) 0.078(4) -0.022(3)
F3 0.060(3) 0.084(4) 0.111(4) 0.017(3) 0.028(3) -0.018(2)
F4 0.133(5) 0.034(2) 0.075(3) 0.006(2) -0.041(3) 0.016(3)
B1B 0.036(5) 0.024(4) 0.031(4) 0.004(3) 0.014(4) 0.007(4)
F1B 0.123(7) 0.092(6) 0.041(3) -0.013(3) -0.002(4) 0.061(5)
F2B 0.046(4) 0.035(4) 0.035(5) 0.009(3) 0.010(4) 0.010(3)
F3B 0.170(9) 0.067(5) 0.095(6) -0.049(4) 0.107(6) -0.072(6)
F4B 0.092(5) 0.026(3) 0.025(2) -0.0047(18) 0.011(3) -0.020(3)

loop_
_atom_type_symbol
_atom_type_description
_atom_type_scat_dispersion_real
_atom_type_scat_dispersion_imag
_atom_type_scat_source
C C 0.0033 0.0016 'International Tables Vol C Tables 4.2.6.8 and 6.1.1.4'
H H 0.0000 0.0000 'International Tables Vol C Tables 4.2.6.8 and 6.1.1.4'
B B 0.0013 0.0007 'International Tables Vol C Tables 4.2.6.8 and 6.1.1.4'
F F 0.0171 0.0103 'International Tables Vol C Tables 4.2.6.8 and 6.1.1.4'
Fe Fe 0.3463 0.8444 'International Tables Vol C Tables 4.2.6.8 and 6.1.1.4'
N N 0.0061 0.0033 'International Tables Vol C Tables 4.2.6.8 and 6.1.1.4'
O O 0.0106 0.0060 'International Tables Vol C Tables 4.2.6.8 and 6.1.1.4'

loop_
_geom_angle_atom_site_label_1
_geom_angle_atom_site_label_2
_geom_angle_atom_site_label_3
_geom_angle
_geom_angle_site_symmetry_1
_geom_angle_site_symmetry_3
_geom_angle_publ_flag
C4 Fe1 C11 168.83(15) . . ?
C4 Fe1 C10 130.55(12) . . ?
C11 Fe1 C10 41.00(15) . . ?
C4 Fe1 C5 41.45(8) . . ?
C11 Fe1 C5 128.98(14) . . ?
C10 Fe1 C5 109.07(11) . . ?
C4 Fe1 C9 110.33(9) . . ?
C11 Fe1 C9 67.93(11) . . ?
C10 Fe1 C9 40.56(11) . . ?
C5 Fe1 C9 120.10(9) . . ?
C4 Fe1 C8 41.23(8) . . ?
C11 Fe1 C8 148.40(14) . . ?
C10 Fe1 C8 168.89(11) . . ?
C5 Fe1 C8 69.44(9) . . ?
C9 Fe1 C8 129.91(10) . . ?
C4 Fe1 C13 119.60(10) . . ?
C11 Fe1 C13 66.84(14) . . ?
C10 Fe1 C13 68.04(11) . . ?
C5 Fe1 C13 154.06(10) . . ?
C9 Fe1 C13 40.66(10) . . ?
C8 Fe1 C13 108.18(11) . . ?
C4 Fe1 C6 68.60(9) . . ?
C11 Fe1 C6 107.57(11) . . ?
C10 Fe1 C6 118.11(11) . . ?
C5 Fe1 C6 40.57(9) . . ?
C9 Fe1 C6 152.71(11) . . ?
C8 Fe1 C6 68.41(9) . . ?
C13 Fe1 C6 164.41(10) . . ?
C4 Fe1 C12 150.59(14) . . ?
C11 Fe1 C12 40.08(16) . . ?
C10 Fe1 C12 68.63(14) . . ?
C5 Fe1 C12 165.50(12) . . ?
C9 Fe1 C12 68.14(11) . . ?
C8 Fe1 C12 115.67(13) . . ?
C13 Fe1 C12 39.67(13) . . ?
C6 Fe1 C12 126.80(11) . . ?
C4 Fe1 C7 68.74(8) . . ?
C11 Fe1 C7 115.66(11) . . ?
C10 Fe1 C7 149.92(12) . . ?
C5 Fe1 C7 68.64(9) . . ?
C9 Fe1 C7 166.66(11) . . ?
C8 Fe1 C7 40.70(9) . . ?
C13 Fe1 C7 127.32(11) . . ?
C6 Fe1 C7 40.35(10) . . ?
C12 Fe1 C7 105.77(11) . . ?
N2 N1 C2 112.70(17) . . ?
N2 N1 C14 116.97(17) . . ?
C2 N1 C14 130.31(18) . . ?
N1 N2 N3 104.55(16) . . ?
N2 N3 C1 112.32(17) . . ?
N2 N3 C15 118.27(16) . . ?
C1 N3 C15 129.33(17) . . ?
N3 C1 C2 105.78(17) . . ?
N3 C1 H1 127.1 . . ?
C2 C1 H1 127.1 . . ?
N1 C2 C1 104.65(17) . . ?
N1 C2 C3 121.70(17) . . ?
C1 C2 C3 133.49(18) . . ?
O1 C3 C4 121.55(19) . . ?
O1 C3 C2 118.40(18) . . ?
C4 C3 C2 120.04(17) . . ?
C8 C4 C5 108.2(2) . . ?
C8 C4 C3 120.86(19) . . ?
C5 C4 C3 130.68(19) . . ?
C8 C4 Fe1 70.13(12) . . ?
C5 C4 Fe1 69.83(13) . . ?
C3 C4 Fe1 121.42(14) . . ?
C6 C5 C4 107.0(2) . . ?
C6 C5 Fe1 70.09(13) . . ?
C4 C5 Fe1 68.72(13) . . ?
C6 C5 H5 126.5 . . ?
C4 C5 H5 126.5 . . ?
Fe1 C5 H5 126.3 . . ?
C7 C6 C5 109.1(2) . . ?
C7 C6 Fe1 69.90(13) . . ?
C5 C6 Fe1 69.35(13) . . ?
C7 C6 H6 125.5 . . ?
C5 C6 H6 125.5 . . ?
Fe1 C6 H6 126.9 . . ?
C6 C7 C8 108.35(18) . . ?
C6 C7 Fe1 69.75(12) . . ?
C8 C7 Fe1 69.39(12) . . ?
C6 C7 H7 125.8 . . ?
C8 C7 H7 125.8 . . ?
Fe1 C7 H7 126.6 . . ?
C7 C8 C4 107.3(2) . . ?
C7 C8 Fe1 69.91(13) . . ?
C4 C8 Fe1 68.64(12) . . ?
C7 C8 H8 126.3 . . ?
C4 C8 H8 126.3 . . ?
Fe1 C8 H8 126.7 . . ?
C10 C9 C13 107.4(2) . . ?
C10 C9 Fe1 69.50(15) . . ?
C13 C9 Fe1 69.80(14) . . ?
C10 C9 H9 126.3 . . ?
C13 C9 H9 126.3 . . ?
Fe1 C9 H9 126.0 . . ?
C9 C10 C11 106.6(3) . . ?
C9 C10 Fe1 69.93(15) . . ?
C11 C10 Fe1 69.25(17) . . ?
C9 C10 H10 126.7 . . ?
C11 C10 H10 126.7 . . ?
Fe1 C10 H10 125.7 . . ?
C12 C11 C10 109.4(3) . . ?
C12 C11 Fe1 70.77(18) . . ?
C10 C11 Fe1 69.74(15) . . ?
C12 C11 H11 125.3 . . ?
C10 C11 H11 125.3 . . ?
Fe1 C11 H11 125.3 . . ?
C13 C12 C11 107.2(3) . . ?
C13 C12 Fe1 69.96(15) . . ?
C11 C12 Fe1 69.15(18) . . ?
C13 C12 H12 126.4 . . ?
C11 C12 H12 126.4 . . ?
Fe1 C12 H12 126.4 . . ?
C12 C13 C9 109.4(3) . . ?
C12 C13 Fe1 70.38(17) . . ?
C9 C13 Fe1 69.54(14) . . ?
C12 C13 H13 125.3 . . ?
C9 C13 H13 125.3 . . ?
Fe1 C13 H13 125.3 . . ?
N1 C14 H14A 109.5 . . ?
N1 C14 H14B 109.5 . . ?
H14A C14 H14B 109.5 . . ?
N1 C14 H14C 109.5 . . ?
H14A C14 H14C 109.5 . . ?
H14B C14 H14C 109.5 . . ?
C20 C15 C16 124.2(2) . . ?
C20 C15 N3 117.52(19) . . ?
C16 C15 N3 118.20(18) . . ?
C17 C16 C15 116.5(2) . . ?
C17 C16 C21 122.2(2) . . ?
C15 C16 C21 121.3(2) . . ?
C18 C17 C16 121.8(2) . . ?
C18 C17 H17 119.1 . . ?
C16 C17 H17 119.1 . . ?
C17 C18 C19 119.2(2) . . ?
C17 C18 C22 119.6(2) . . ?
C19 C18 C22 121.2(2) . . ?
C18 C19 C20 121.6(2) . . ?
C18 C19 H19 119.2 . . ?
C20 C19 H19 119.2 . . ?
C15 C20 C19 116.7(2) . . ?
C15 C20 C23 121.5(2) . . ?
C19 C20 C23 121.7(2) . . ?
C16 C21 H21A 109.5 . . ?
C16 C21 H21B 109.5 . . ?
H21A C21 H21B 109.5 . . ?
C16 C21 H21C 109.5 . . ?
H21A C21 H21C 109.5 . . ?
H21B C21 H21C 109.5 . . ?
C18 C22 H22A 109.5 . . ?
C18 C22 H22B 109.5 . . ?
H22A C22 H22B 109.5 . . ?
C18 C22 H22C 109.5 . . ?
H22A C22 H22C 109.5 . . ?
H22B C22 H22C 109.5 . . ?
C20 C23 H23A 109.5 . . ?
C20 C23 H23B 109.5 . . ?
H23A C23 H23B 109.5 . . ?
C20 C23 H23C 109.5 . . ?
H23A C23 H23C 109.5 . . ?
H23B C23 H23C 109.5 . . ?
C54 Fe51 C62 155.80(12) . . ?
C54 Fe51 C55 41.77(8) . . ?
C62 Fe51 C55 160.53(11) . . ?
C54 Fe51 C63 120.47(10) . . ?
C62 Fe51 C63 40.90(12) . . ?
C55 Fe51 C63 157.59(10) . . ?
C54 Fe51 C58 41.60(8) . . ?
C62 Fe51 C58 119.58(10) . . ?
C55 Fe51 C58 69.46(9) . . ?
C63 Fe51 C58 106.27(10) . . ?
C54 Fe51 C61 162.37(10) . . ?
C62 Fe51 C61 40.37(13) . . ?
C55 Fe51 C61 124.80(11) . . ?
C63 Fe51 C61 68.36(12) . . ?
C58 Fe51 C61 154.95(11) . . ?
C54 Fe51 C60 125.38(10) . . ?
C62 Fe51 C60 68.14(11) . . ?
C55 Fe51 C60 108.69(10) . . ?
C63 Fe51 C60 68.41(11) . . ?
C58 Fe51 C60 162.40(10) . . ?
C61 Fe51 C60 40.44(11) . . ?
C54 Fe51 C59 107.69(9) . . ?
C62 Fe51 C59 68.40(10) . . ?
C55 Fe51 C59 122.57(9) . . ?
C63 Fe51 C59 40.72(10) . . ?
C58 Fe51 C59 124.67(10) . . ?
C61 Fe51 C59 68.15(11) . . ?
C60 Fe51 C59 40.55(10) . . ?
C54 Fe51 C56 68.79(9) . . ?
C62 Fe51 C56 123.90(10) . . ?
C55 Fe51 C56 40.29(8) . . ?
C63 Fe51 C56 160.16(10) . . ?
C58 Fe51 C56 68.06(9) . . ?
C61 Fe51 C56 108.24(11) . . ?
C60 Fe51 C56 122.56(10) . . ?
C59 Fe51 C56 157.94(10) . . ?
C54 Fe51 C57 68.67(8) . . ?
C62 Fe51 C57 106.75(9) . . ?
C55 Fe51 C57 68.12(9) . . ?
C63 Fe51 C57 123.56(11) . . ?
C58 Fe51 C57 40.17(9) . . ?
C61 Fe51 C57 121.01(10) . . ?
C60 Fe51 C57 156.71(11) . . ?
C59 Fe51 C57 160.79(10) . . ?
C56 Fe51 C57 40.07(10) . . ?
N52 N51 C52 112.82(17) . . ?
N52 N51 C64 117.38(17) . . ?
C52 N51 C64 129.80(18) . . ?
N51 N52 N53 104.58(16) . . ?
N52 N53 C51 112.31(18) . . ?
N52 N53 C65 119.67(17) . . ?
C51 N53 C65 127.89(19) . . ?
N53 C51 C52 105.67(18) . . ?
N53 C51 H51 127.2 . . ?
C52 C51 H51 127.2 . . ?
N51 C52 C51 104.62(18) . . ?
N51 C52 C53 122.13(18) . . ?
C51 C52 C53 133.20(19) . . ?
O51 C53 C54 122.88(19) . . ?
O51 C53 C52 117.90(18) . . ?
C54 C53 C52 119.22(18) . . ?
C58 C54 C55 107.44(19) . . ?
C58 C54 C53 121.78(19) . . ?
C55 C54 C53 129.71(19) . . ?
C58 C54 Fe51 70.41(12) . . ?
C55 C54 Fe51 70.05(13) . . ?
C53 C54 Fe51 115.70(14) . . ?
C56 C55 C54 107.5(2) . . ?
C56 C55 Fe51 70.97(13) . . ?
C54 C55 Fe51 68.17(12) . . ?
C56 C55 H55 126.3 . . ?
C54 C55 H55 126.3 . . ?
Fe51 C55 H55 126.2 . . ?
C55 C56 C57 108.8(2) . . ?
C55 C56 Fe51 68.74(13) . . ?
C57 C56 Fe51 70.26(12) . . ?
C55 C56 H56 125.6 . . ?
C57 C56 H56 125.6 . . ?
Fe51 C56 H56 127.0 . . ?
C58 C57 C56 108.59(18) . . ?
C58 C57 Fe51 68.78(12) . . ?
C56 C57 Fe51 69.67(12) . . ?
C58 C57 H57 125.7 . . ?
C56 C57 H57 125.7 . . ?
Fe51 C57 H57 127.4 . . ?
C57 C58 C54 107.7(2) . . ?
C57 C58 Fe51 71.05(13) . . ?
C54 C58 Fe51 67.99(12) . . ?
C57 C58 H58 126.2 . . ?
C54 C58 H58 126.2 . . ?
Fe51 C58 H58 126.3 . . ?
C60 C59 C63 107.7(2) . . ?
C60 C59 Fe51 69.61(14) . . ?
C63 C59 Fe51 68.96(14) . . ?
C60 C59 H59 126.2 . . ?
C63 C59 H59 126.2 . . ?
Fe51 C59 H59 126.8 . . ?
C61 C60 C59 108.1(2) . . ?
C61 C60 Fe51 69.73(14) . . ?
C59 C60 Fe51 69.84(15) . . ?
C61 C60 H60 125.9 . . ?
C59 C60 H60 125.9 . . ?
Fe51 C60 H60 126.1 . . ?
C62 C61 C60 108.1(2) . . ?
C62 C61 Fe51 69.26(14) . . ?
C60 C61 Fe51 69.83(14) . . ?
C62 C61 H61 125.9 . . ?
C60 C61 H61 125.9 . . ?
Fe51 C61 H61 126.6 . . ?
C61 C62 C63 108.3(2) . . ?
C61 C62 Fe51 70.37(14) . . ?
C63 C62 Fe51 69.58(13) . . ?
C61 C62 H62 125.8 . . ?
C63 C62 H62 125.8 . . ?
Fe51 C62 H62 125.8 . . ?
C62 C63 C59 107.8(2) . . ?
C62 C63 Fe51 69.52(14) . . ?
C59 C63 Fe51 70.32(14) . . ?
C62 C63 H63 126.1 . . ?
C59 C63 H63 126.1 . . ?
Fe51 C63 H63 125.6 . . ?
N51 C64 H64A 109.5 . . ?
N51 C64 H64B 109.5 . . ?
H64A C64 H64B 109.5 . . ?
N51 C64 H64C 109.5 . . ?
H64A C64 H64C 109.5 . . ?
H64B C64 H64C 109.5 . . ?
C66 C65 C70 124.4(2) . . ?
C66 C65 N53 117.1(2) . . ?
C70 C65 N53 118.4(2) . . ?
C65 C66 C67 116.7(2) . . ?
C65 C66 C71 121.5(2) . . ?
C67 C66 C71 121.8(2) . . ?
C68 C67 C66 121.7(2) . . ?
C68 C67 H67 119.2 . . ?
C66 C67 H67 119.2 . . ?
C69 C68 C67 118.9(2) . . ?
C69 C68 C72 120.3(3) . . ?
C67 C68 C72 120.7(3) . . ?
C68 C69 C70 121.9(2) . . ?
C68 C69 H69 119.0 . . ?
C70 C69 H69 119.0 . . ?
C65 C70 C69 116.4(2) . . ?
C65 C70 C73 122.5(2) . . ?
C69 C70 C73 121.1(2) . . ?
C66 C71 H71A 109.5 . . ?
C66 C71 H71B 109.5 . . ?
H71A C71 H71B 109.5 . . ?
C66 C71 H71C 109.5 . . ?
H71A C71 H71C 109.5 . . ?
H71B C71 H71C 109.5 . . ?
C68 C72 H72A 109.5 . . ?
C68 C72 H72B 109.5 . . ?
H72A C72 H72B 109.5 . . ?
C68 C72 H72C 109.5 . . ?
H72A C72 H72C 109.5 . . ?
H72B C72 H72C 109.5 . . ?
C70 C73 H73A 109.5 . . ?
C70 C73 H73B 109.5 . . ?
H73A C73 H73B 109.5 . . ?
C70 C73 H73C 109.5 . . ?
H73A C73 H73C 109.5 . . ?
H73B C73 H73C 109.5 . . ?
H1W O1W H2W 96.7 . . ?
F54 B51 F51 110.3(6) . . ?
F54 B51 F52 112.4(6) . . ?
F51 B51 F52 108.3(5) . . ?
F54 B51 F53 110.2(5) . . ?
F51 B51 F53 107.4(5) . . ?
F52 B51 F53 108.0(5) . . ?
F54B B51B F51B 110.1(18) . . ?
F54B B51B F53B 112.6(16) . . ?
F51B B51B F53B 107.8(15) . . ?
F54B B51B F52B 109.8(16) . . ?
F51B B51B F52B 104.6(16) . . ?
F53B B51B F52B 111.6(19) . . ?
F1 B1 F4 111.7(8) . . ?
F1 B1 F3 111.9(8) . . ?
F4 B1 F3 102.1(7) . . ?
F1 B1 F2 113.5(7) . . ?
F4 B1 F2 84.2(6) . . ?
F3 B1 F2 127.6(6) . . ?
F1B B1B F3B 98.9(10) . . ?
F1B B1B F2B 106.9(10) . . ?
F3B B1B F2B 109.8(11) . . ?
F1B B1B F4B 152.2(11) . . ?
F3B B1B F4B 99.6(9) . . ?
F2B B1B F4B 86.0(9) . . ?

loop_
_geom_bond_atom_site_label_1
_geom_bond_atom_site_label_2
_geom_bond_distance
_geom_bond_site_symmetry_2
_geom_bond_publ_flag
Fe1 C4 2.026(2) . ?
Fe1 C11 2.031(3) . ?
Fe1 C10 2.037(3) . ?
Fe1 C5 2.041(2) . ?
Fe1 C9 2.043(2) . ?
Fe1 C8 2.046(2) . ?
Fe1 C13 2.046(3) . ?
Fe1 C6 2.051(2) . ?
Fe1 C12 2.052(3) . ?
Fe1 C7 2.053(2) . ?
O1 C3 1.222(3) . ?
N1 N2 1.312(2) . ?
N1 C2 1.371(2) . ?
N1 C14 1.472(3) . ?
N2 N3 1.330(2) . ?
N3 C1 1.353(2) . ?
N3 C15 1.447(3) . ?
C1 C2 1.375(3) . ?
C1 H1 0.9500 . ?
C2 C3 1.491(3) . ?
C3 C4 1.461(3) . ?
C4 C8 1.434(3) . ?
C4 C5 1.439(3) . ?
C5 C6 1.418(3) . ?
C5 H5 0.9500 . ?
C6 C7 1.415(4) . ?
C6 H6 0.9500 . ?
C7 C8 1.425(3) . ?
C7 H7 0.9500 . ?
C8 H8 0.9500 . ?
C9 C10 1.414(4) . ?
C9 C13 1.421(4) . ?
C9 H9 0.9500 . ?
C10 C11 1.425(5) . ?
C10 H10 0.9500 . ?
C11 C12 1.399(6) . ?
C11 H11 1.0000 . ?
C12 C13 1.390(4) . ?
C12 H12 1.0000 . ?
C13 H13 1.0000 . ?
C14 H14A 0.9800 . ?
C14 H14B 0.9800 . ?
C14 H14C 0.9800 . ?
C15 C20 1.388(3) . ?
C15 C16 1.394(3) . ?
C16 C17 1.393(3) . ?
C16 C21 1.504(3) . ?
C17 C18 1.389(4) . ?
C17 H17 0.9500 . ?
C18 C19 1.390(4) . ?
C18 C22 1.510(3) . ?
C19 C20 1.395(3) . ?
C19 H19 0.9500 . ?
C20 C23 1.506(4) . ?
C21 H21A 0.9800 . ?
C21 H21B 0.9800 . ?
C21 H21C 0.9800 . ?
C22 H22A 0.9800 . ?
C22 H22B 0.9800 . ?
C22 H22C 0.9800 . ?
C23 H23A 0.9800 . ?
C23 H23B 0.9800 . ?
C23 H23C 0.9800 . ?
Fe51 C54 2.012(2) . ?
Fe51 C62 2.037(2) . ?
Fe51 C55 2.038(2) . ?
Fe51 C63 2.038(2) . ?
Fe51 C58 2.045(2) . ?
Fe51 C61 2.052(2) . ?
Fe51 C60 2.053(2) . ?
Fe51 C59 2.056(2) . ?
Fe51 C56 2.067(2) . ?
Fe51 C57 2.0748(19) . ?
O51 C53 1.228(3) . ?
N51 N52 1.311(3) . ?
N51 C52 1.366(3) . ?
N51 C64 1.471(3) . ?
N52 N53 1.328(2) . ?
N53 C51 1.351(3) . ?
N53 C65 1.451(3) . ?
C51 C52 1.378(3) . ?
C51 H51 0.9500 . ?
C52 C53 1.497(3) . ?
C53 C54 1.451(3) . ?
C54 C58 1.441(3) . ?
C54 C55 1.444(3) . ?
C55 C56 1.414(3) . ?
C55 H55 0.9500 . ?
C56 C57 1.419(4) . ?
C56 H56 0.9500 . ?
C57 C58 1.415(3) . ?
C57 H57 0.9500 . ?
C58 H58 0.9500 . ?
C59 C60 1.424(4) . ?
C59 C63 1.424(4) . ?
C59 H59 0.9500 . ?
C60 C61 1.419(4) . ?
C60 H60 0.9500 . ?
C61 C62 1.411(4) . ?
C61 H61 0.9500 . ?
C62 C63 1.424(4) . ?
C62 H62 0.9500 . ?
C63 H63 0.9500 . ?
C64 H64A 0.9800 . ?
C64 H64B 0.9800 . ?
C64 H64C 0.9800 . ?
C65 C66 1.388(3) . ?
C65 C70 1.389(3) . ?
C66 C67 1.396(3) . ?
C66 C71 1.504(3) . ?
C67 C68 1.396(4) . ?
C67 H67 0.9500 . ?
C68 C69 1.386(4) . ?
C68 C72 1.504(3) . ?
C69 C70 1.402(3) . ?
C69 H69 0.9500 . ?
C70 C73 1.503(4) . ?
C71 H71A 0.9800 . ?
C71 H71B 0.9800 . ?
C71 H71C 0.9800 . ?
C72 H72A 0.9800 . ?
C72 H72B 0.9800 . ?
C72 H72C 0.9800 . ?
C73 H73A 0.9800 . ?
C73 H73B 0.9800 . ?
C73 H73C 0.9800 . ?
O1W H1W 0.8917 . ?
O1W H2W 0.8828 . ?
B51 F54 1.359(8) . ?
B51 F51 1.374(8) . ?
B51 F52 1.390(6) . ?
B51 F53 1.399(7) . ?
B51B F54B 1.35(2) . ?
B51B F51B 1.38(2) . ?
B51B F53B 1.39(2) . ?
B51B F52B 1.42(2) . ?
B1 F1 1.333(11) . ?
B1 F4 1.336(8) . ?
B1 F3 1.359(9) . ?
B1 F2 1.505(9) . ?
B1B F1B 1.319(13) . ?
B1B F3B 1.387(13) . ?
B1B F2B 1.473(16) . ?
B1B F4B 1.485(13) . ?
